data_4514970
loop_
_publ_author_name
'Azizpoor Fard, Mahmood'
'Behnia, Ava'
'Puddephatt, Richard J.'

_publ_section_title
;
 Models for Cooperative Catalysis: Oxidative Addition Reactions of
 Dimethylplatinum(II) Complexes with Ligands Having Both NH and OH
 Functionality.
;
_journal_issue 1
_journal_name_full 'ACS omega'
_journal_page_first 257
_journal_page_last 268
_journal_paper_doi 10.1021/acsomega.8b03089
_journal_volume 4
_journal_year 2019
_chemical_absolute_configuration unk
_chemical_formula_sum 'C15 H21 I N2 O Pt'
_chemical_formula_weight 567.33
_space_group_crystal_system orthorhombic
_space_group_IT_number 19
_space_group_name_Hall 'P 2ac 2ab'
_space_group_name_H-M_alt 'P 21 21 21'
_symmetry_space_group_name_Hall 'P 2ac 2ab'
_symmetry_space_group_name_H-M 'P 21 21 21'
_atom_sites_solution_hydrogens geom
_atom_sites_solution_primary dual
_atom_sites_solution_secondary difmap
_audit_creation_method SHELXL-2016/6
_cell_angle_alpha 90
_cell_angle_beta 90
_cell_angle_gamma 90
_cell_formula_units_Z 4
_cell_length_a 8.607(3)
_cell_length_b 10.031(4)
_cell_length_c 19.090(7)
_cell_measurement_reflns_used 9851
_cell_measurement_temperature 110
_cell_measurement_theta_max 32.55
_cell_measurement_theta_min 2.59
_cell_volume 1648.2(11)
_computing_cell_refinement SAINT
_computing_data_collection Apex3
_computing_data_reduction SAINT
_computing_molecular_graphics NRCVAX
_computing_publication_material cif2tables.py
_computing_structure_refinement SHELXL
_computing_structure_solution SHELXT
_diffrn_ambient_temperature 110
_diffrn_detector 'CCD plate'
_diffrn_detector_type 'Bruker Apex2'
_diffrn_measured_fraction_theta_full 0.997
_diffrn_measured_fraction_theta_max 0.995
_diffrn_measurement_device '\k-geometry diffractometer'
_diffrn_measurement_device_type 'Bruker Kappa Axis Apex2'
_diffrn_measurement_method 'phi and omega scans'
_diffrn_radiation_type MoK\a
_diffrn_radiation_wavelength 0.71073
_diffrn_reflns_av_R_equivalents 0.0605
_diffrn_reflns_av_unetI/netI 0.0535
_diffrn_reflns_Laue_measured_fraction_full 0.997
_diffrn_reflns_Laue_measured_fraction_max 0.995
_diffrn_reflns_limit_h_max 13
_diffrn_reflns_limit_h_min -12
_diffrn_reflns_limit_k_max 15
_diffrn_reflns_limit_k_min -15
_diffrn_reflns_limit_l_max 28
_diffrn_reflns_limit_l_min -28
_diffrn_reflns_number 43409
_diffrn_reflns_point_group_measured_fraction_full 0.998
_diffrn_reflns_point_group_measured_fraction_max 0.995
_diffrn_reflns_theta_full 25.242
_diffrn_reflns_theta_max 32.624
_diffrn_reflns_theta_min 2.946
_diffrn_source 'sealed tube'
_exptl_absorpt_coefficient_mu 10.384
_exptl_absorpt_correction_T_max 0.7464
_exptl_absorpt_correction_T_min 0.5655
_exptl_absorpt_correction_type multi-scan
_exptl_absorpt_process_details SADABS
_exptl_crystal_colour orange
_exptl_crystal_density_diffrn 2.286
_exptl_crystal_description plate
_exptl_crystal_F_000 1056
_exptl_crystal_size_max 0.193
_exptl_crystal_size_mid 0.040
_exptl_crystal_size_min 0.028
_refine_diff_density_max 1.366
_refine_diff_density_min -1.402
_refine_diff_density_rms 0.192
_refine_ls_abs_structure_details
;
 Flack x determined using 2015 quotients [(I+)-(I-)]/[(I+)+(I-)]
 (Parsons, Flack and Wagner, Acta Cryst. B69 (2013) 249-259).
;
_refine_ls_abs_structure_Flack 0.004(3)
_refine_ls_extinction_method none
_refine_ls_goodness_of_fit_ref 0.840
_refine_ls_hydrogen_treatment constr
_refine_ls_matrix_type full
_refine_ls_number_parameters 185
_refine_ls_number_reflns 5986
_refine_ls_number_restraints 0
_refine_ls_restrained_S_all 0.840
_refine_ls_R_factor_all 0.0401
_refine_ls_R_factor_gt 0.0298
_refine_ls_shift/su_max 0.001
_refine_ls_shift/su_mean 0.000
_refine_ls_structure_factor_coef Fsqd
_refine_ls_weighting_details 'w=1/[\s^2^(Fo^2^)+(0.0433P)^2^] where P=(Fo^2^+2Fc^2^)/3'
_refine_ls_weighting_scheme calc
_refine_ls_wR_factor_gt 0.0632
_refine_ls_wR_factor_ref 0.0681
_reflns_Friedel_coverage 0.773
_reflns_Friedel_fraction_full 1.000
_reflns_Friedel_fraction_max 0.995
_reflns_number_gt 5164
_reflns_number_total 5986
_reflns_threshold_expression 'I > 2\s(I)'
_cod_data_source_file ao8b03089_si_002.cif
_cod_data_source_block Complex_9
_cod_original_cell_volume 1648.2(10)
_cod_database_code 4514970
_shelx_shelxl_version_number 2016/6
_shelx_space_group_comment
;
The symmetry employed for this shelxl refinement is uniquely defined
by the following loop, which should always be used as a source of
symmetry information in preference to the above space-group names.
They are only intended as comments.
;
_shelx_estimated_absorpt_t_min 0.239
_shelx_estimated_absorpt_t_max 0.760

loop_
_space_group_symop_operation_xyz
'x, y, z'
'-x+1/2, -y, z+1/2'
'-x, y+1/2, -z+1/2'
'x+1/2, -y+1/2, -z'

loop_
_atom_site_label
_atom_site_type_symbol
_atom_site_fract_x
_atom_site_fract_y
_atom_site_fract_z
_atom_site_U_iso_or_equiv
_atom_site_adp_type
_atom_site_occupancy
_atom_site_site_symmetry_order
_atom_site_calc_flag
_atom_site_refinement_flags_posn
_atom_site_refinement_flags_adp
Pt1 Pt 0.56677(3) 0.57555(2) 0.38653(2) 0.01536(6) Uani 1 1 d . .
I1 I 0.56302(7) 0.64307(4) 0.52821(2) 0.02229(10) Uani 1 1 d . .
O1 O 0.0356(7) 0.6412(5) 0.1259(3) 0.0311(13) Uani 1 1 d . .
H003 H 0.011666 0.567555 0.107943 0.047 Uiso 1 1 calc R U
C1 C 0.8026(8) 0.5581(6) 0.3880(4) 0.0218(13) Uani 1 1 d . .
H1A H 0.846125 0.622271 0.421324 0.033 Uiso 1 1 calc R U
H1B H 0.843915 0.576024 0.341098 0.033 Uiso 1 1 calc R U
H1C H 0.831107 0.467456 0.402251 0.033 Uiso 1 1 calc R U
N1 N 0.5072(7) 0.3707(5) 0.4085(3) 0.0176(12) Uani 1 1 d . .
C7 C 0.3031(10) 0.2198(7) 0.4369(4) 0.0238(15) Uani 1 1 d . .
H7 H 0.198500 0.205766 0.451023 0.029 Uiso 1 1 calc R U
C4 C 0.6019(9) 0.2662(6) 0.4013(4) 0.0201(15) Uani 1 1 d . .
H4 H 0.708012 0.282460 0.390500 0.024 Uiso 1 1 calc R U
C3 C 0.6017(9) 0.7720(6) 0.3619(4) 0.0265(17) Uani 1 1 d . .
H3A H 0.503197 0.820438 0.365626 0.040 Uiso 1 1 calc R U
H3B H 0.641298 0.778886 0.313915 0.040 Uiso 1 1 calc R U
H3C H 0.677438 0.810677 0.394434 0.040 Uiso 1 1 calc R U
C2 C 0.5758(10) 0.5353(7) 0.2809(4) 0.0231(14) Uani 1 1 d . .
H2A H 0.490542 0.581491 0.257063 0.035 Uiso 1 1 calc R U
H2B H 0.565903 0.438991 0.273379 0.035 Uiso 1 1 calc R U
H2C H 0.675301 0.566125 0.261896 0.035 Uiso 1 1 calc R U
N2 N 0.3042(7) 0.5828(5) 0.3907(3) 0.0156(10) Uani 1 1 d . .
H2D H 0.277087 0.665662 0.417096 0.019 Uiso 1 1 calc R U
C6 C 0.4015(10) 0.1120(7) 0.4279(4) 0.0285(19) Uani 1 1 d . .
H6 H 0.365177 0.023560 0.434740 0.034 Uiso 1 1 calc R U
C14 C 0.1187(8) 0.4943(7) 0.2196(4) 0.0212(14) Uani 1 1 d . .
H14 H 0.090796 0.417265 0.193516 0.025 Uiso 1 1 calc R U
C12 C 0.1331(9) 0.7340(7) 0.2308(4) 0.0242(16) Uani 1 1 d . .
H12 H 0.115428 0.820587 0.212292 0.029 Uiso 1 1 calc R U
C13 C 0.0935(9) 0.6209(7) 0.1918(4) 0.0227(15) Uani 1 1 d . .
C5 C 0.5534(11) 0.1359(6) 0.4086(4) 0.0234(14) Uani 1 1 d . .
H5 H 0.623239 0.064172 0.400652 0.028 Uiso 1 1 calc R U
C8 C 0.3572(9) 0.3487(6) 0.4255(4) 0.0179(14) Uani 1 1 d . .
C15 C 0.1847(8) 0.4816(6) 0.2855(4) 0.0203(14) Uani 1 1 d . .
H15 H 0.201840 0.395343 0.304461 0.024 Uiso 1 1 calc R U
C9 C 0.2542(9) 0.4691(7) 0.4358(4) 0.0210(14) Uani 1 1 d . .
H9A H 0.145549 0.445134 0.424437 0.025 Uiso 1 1 calc R U
H9B H 0.257831 0.496780 0.485587 0.025 Uiso 1 1 calc R U
C11 C 0.1981(9) 0.7183(6) 0.2962(4) 0.0213(14) Uani 1 1 d . .
H11 H 0.224485 0.795069 0.322837 0.026 Uiso 1 1 calc R U
C10 C 0.2258(8) 0.5929(6) 0.3240(4) 0.0192(13) Uani 1 1 d . .

loop_
_atom_site_aniso_label
_atom_site_aniso_U_11
_atom_site_aniso_U_22
_atom_site_aniso_U_33
_atom_site_aniso_U_23
_atom_site_aniso_U_13
_atom_site_aniso_U_12
Pt1 0.01599(11) 0.01368(8) 0.01640(11) -0.00048(8) 0.00070(13) -0.00168(11)
I1 0.0232(2) 0.02587(18) 0.0178(2) -0.00617(15) -0.0014(2) 0.0018(2)
O1 0.034(4) 0.035(3) 0.024(3) 0.007(2) -0.012(2) -0.003(2)
C1 0.017(3) 0.022(3) 0.027(3) -0.001(3) 0.001(3) -0.009(2)
N1 0.020(3) 0.019(2) 0.014(3) 0.000(2) 0.003(2) -0.001(2)
C7 0.024(4) 0.025(3) 0.022(4) 0.004(3) 0.003(3) -0.007(3)
C4 0.024(4) 0.018(2) 0.019(3) -0.004(2) 0.003(3) -0.001(2)
C3 0.025(4) 0.016(3) 0.038(4) 0.004(3) 0.001(3) -0.006(2)
C2 0.019(4) 0.032(3) 0.018(3) -0.005(2) 0.000(3) -0.004(3)
N2 0.013(3) 0.0171(19) 0.017(3) 0.000(2) 0.000(3) 0.006(2)
C6 0.043(6) 0.019(3) 0.023(4) -0.003(2) 0.003(4) -0.011(3)
C14 0.016(3) 0.025(3) 0.023(4) 0.002(3) -0.005(3) -0.002(3)
C12 0.028(4) 0.024(3) 0.020(4) 0.001(3) 0.001(3) 0.013(3)
C13 0.016(4) 0.029(3) 0.024(3) 0.002(3) -0.003(3) -0.001(3)
C5 0.032(4) 0.020(2) 0.019(3) 0.002(2) -0.003(3) 0.006(3)
C8 0.021(4) 0.019(3) 0.014(3) 0.004(2) 0.001(3) 0.001(2)
C15 0.016(3) 0.018(3) 0.026(4) 0.001(2) 0.004(3) 0.000(3)
C9 0.017(4) 0.029(3) 0.017(3) 0.003(3) 0.003(3) -0.001(3)
C11 0.022(4) 0.019(3) 0.023(4) 0.001(2) 0.010(3) 0.005(3)
C10 0.017(3) 0.024(3) 0.017(3) 0.001(2) 0.002(3) 0.000(2)

loop_
_atom_type_symbol
_atom_type_description
_atom_type_scat_dispersion_real
_atom_type_scat_dispersion_imag
_atom_type_scat_source
C C 0.0033 0.0016 'International Tables Vol C Tables 4.2.6.8 and 6.1.1.4'
H H 0.0000 0.0000 'International Tables Vol C Tables 4.2.6.8 and 6.1.1.4'
N N 0.0061 0.0033 'International Tables Vol C Tables 4.2.6.8 and 6.1.1.4'
O O 0.0106 0.0060 'International Tables Vol C Tables 4.2.6.8 and 6.1.1.4'
I I -0.4742 1.8119 'International Tables Vol C Tables 4.2.6.8 and 6.1.1.4'
Pt Pt -1.7033 8.3905 'International Tables Vol C Tables 4.2.6.8 and 6.1.1.4'

loop_
_geom_angle_atom_site_label_1
_geom_angle_atom_site_label_2
_geom_angle_atom_site_label_3
_geom_angle
C1 Pt1 C3 86.5(3)
C1 Pt1 C2 87.6(3)
C3 Pt1 C2 87.6(3)
C1 Pt1 N1 98.7(2)
C3 Pt1 N1 174.4(3)
C2 Pt1 N1 90.7(2)
C1 Pt1 N2 175.8(2)
C3 Pt1 N2 97.1(3)
C2 Pt1 N2 94.5(3)
N1 Pt1 N2 77.7(2)
C1 Pt1 I1 91.1(2)
C3 Pt1 I1 89.5(2)
C2 Pt1 I1 176.9(2)
N1 Pt1 I1 92.27(15)
N2 Pt1 I1 86.94(15)
C13 O1 H003 109.5
Pt1 C1 H1A 109.5
Pt1 C1 H1B 109.5
H1A C1 H1B 109.5
Pt1 C1 H1C 109.5
H1A C1 H1C 109.5
H1B C1 H1C 109.5
C4 N1 C8 118.7(6)
C4 N1 Pt1 125.6(5)
C8 N1 Pt1 115.5(4)
C6 C7 C8 120.1(7)
C6 C7 H7 120.0
C8 C7 H7 120.0
N1 C4 C5 123.3(7)
N1 C4 H4 118.4
C5 C4 H4 118.4
Pt1 C3 H3A 109.5
Pt1 C3 H3B 109.5
H3A C3 H3B 109.5
Pt1 C3 H3C 109.5
H3A C3 H3C 109.5
H3B C3 H3C 109.5
Pt1 C2 H2A 109.5
Pt1 C2 H2B 109.5
H2A C2 H2B 109.5
Pt1 C2 H2C 109.5
H2A C2 H2C 109.5
H2B C2 H2C 109.5
C10 N2 C9 115.4(5)
C10 N2 Pt1 116.0(4)
C9 N2 Pt1 106.5(4)
C10 N2 H2D 106.1
C9 N2 H2D 106.1
Pt1 N2 H2D 106.1
C5 C6 C7 118.5(6)
C5 C6 H6 120.7
C7 C6 H6 120.7
C15 C14 C13 119.5(7)
C15 C14 H14 120.2
C13 C14 H14 120.2
C11 C12 C13 119.3(6)
C11 C12 H12 120.4
C13 C12 H12 120.4
O1 C13 C14 122.8(7)
O1 C13 C12 117.2(6)
C14 C13 C12 119.9(7)
C4 C5 C6 118.6(7)
C4 C5 H5 120.7
C6 C5 H5 120.7
N1 C8 C7 120.7(7)
N1 C8 C9 117.5(6)
C7 C8 C9 121.7(7)
C10 C15 C14 120.9(6)
C10 C15 H15 119.6
C14 C15 H15 119.6
N2 C9 C8 111.5(5)
N2 C9 H9A 109.3
C8 C9 H9A 109.3
N2 C9 H9B 109.3
C8 C9 H9B 109.3
H9A C9 H9B 108.0
C12 C11 C10 121.3(7)
C12 C11 H11 119.3
C10 C11 H11 119.3
C15 C10 C11 119.1(7)
C15 C10 N2 122.1(6)
C11 C10 N2 118.8(6)

loop_
_geom_bond_atom_site_label_1
_geom_bond_atom_site_label_2
_geom_bond_distance
Pt1 C1 2.037(7)
Pt1 C3 2.048(6)
Pt1 C2 2.058(7)
Pt1 N1 2.159(5)
Pt1 N2 2.263(6)
Pt1 I1 2.7885(11)
O1 C13 1.368(9)
O1 H003 0.8400
C1 H1A 0.9800
C1 H1B 0.9800
C1 H1C 0.9800
N1 C4 1.335(9)
N1 C8 1.349(9)
C7 C6 1.384(11)
C7 C8 1.391(9)
C7 H7 0.9500
C4 C5 1.379(9)
C4 H4 0.9500
C3 H3A 0.9800
C3 H3B 0.9800
C3 H3C 0.9800
C2 H2A 0.9800
C2 H2B 0.9800
C2 H2C 0.9800
N2 C10 1.445(9)
N2 C9 1.492(8)
N2 H2D 1.0000
C6 C5 1.379(12)
C6 H6 0.9500
C14 C15 1.387(10)
C14 C13 1.393(10)
C14 H14 0.9500
C12 C11 1.378(10)
C12 C13 1.399(10)
C12 H12 0.9500
C5 H5 0.9500
C8 C9 1.512(10)
C15 C10 1.382(9)
C15 H15 0.9500
C9 H9A 0.9900
C9 H9B 0.9900
C11 C10 1.386(9)
C11 H11 0.9500

loop_
_geom_torsion_atom_site_label_1
_geom_torsion_atom_site_label_2
_geom_torsion_atom_site_label_3
_geom_torsion_atom_site_label_4
_geom_torsion
C8 N1 C4 C5 1.6(10)
Pt1 N1 C4 C5 -172.6(5)
C8 C7 C6 C5 1.2(12)
C15 C14 C13 O1 176.9(7)
C15 C14 C13 C12 -0.8(11)
C11 C12 C13 O1 -177.2(7)
C11 C12 C13 C14 0.6(11)
N1 C4 C5 C6 -3.3(11)
C7 C6 C5 C4 1.9(11)
C4 N1 C8 C7 1.6(10)
Pt1 N1 C8 C7 176.4(6)
C4 N1 C8 C9 177.9(6)
Pt1 N1 C8 C9 -7.3(8)
C6 C7 C8 N1 -3.0(11)
C6 C7 C8 C9 -179.1(7)
C13 C14 C15 C10 0.0(11)
C10 N2 C9 C8 94.0(7)
Pt1 N2 C9 C8 -36.2(6)
N1 C8 C9 N2 30.9(9)
C7 C8 C9 N2 -152.9(7)
C13 C12 C11 C10 0.4(11)
C14 C15 C10 C11 0.9(11)
C14 C15 C10 N2 -175.8(6)
C12 C11 C10 C15 -1.1(11)
C12 C11 C10 N2 175.7(7)
C9 N2 C10 C15 -37.0(9)
Pt1 N2 C10 C15 88.4(7)
C9 N2 C10 C11 146.3(6)
Pt1 N2 C10 C11 -88.3(7)
